data_7032560
loop_
_publ_author_name
'Mikata, Yuji'
'Kizu, Asako'
'Konno, Hideo'

_publ_section_title
;
 TQPHEN (N,N,N',N'-tetrakis(2-quinolylmethyl)-1,2-phenylenediamine)
 derivatives as highly selective fluorescent probes for Cd2+.
;
_journal_issue 1
_journal_name_full 'Dalton transactions (Cambridge, England : 2003)'
_journal_page_first 104
_journal_page_last 109
_journal_paper_doi 10.1039/c4dt02177k
_journal_volume 44
_journal_year 2015
_chemical_formula_moiety 'C47 H40 Cd Cl2 N6 O9'
_chemical_formula_sum 'C47 H40 Cd Cl2 N6 O9'
_chemical_formula_weight 1016.18
_space_group_IT_number 2
_symmetry_cell_setting triclinic
_symmetry_Int_Tables_number 2
_symmetry_space_group_name_Hall '-P 1'
_symmetry_space_group_name_H-M 'P -1'
_atom_sites_solution_hydrogens geom
_atom_sites_solution_primary direct
_atom_sites_solution_secondary difmap
_cell_angle_alpha 102.022(6)
_cell_angle_beta 93.925(4)
_cell_angle_gamma 111.880(7)
_cell_formula_units_Z 2
_cell_length_a 11.703(6)
_cell_length_b 12.445(7)
_cell_length_c 16.362(8)
_cell_measurement_reflns_used 5357
_cell_measurement_temperature 153
_cell_measurement_theta_max 27.53
_cell_measurement_theta_min 3.06
_cell_volume 2134.7(19)
_computing_cell_refinement CrystalClear
_computing_data_collection 'CrystalClear (Rigaku/MSC Inc., 2006)'
_computing_data_reduction CrystalClear
_computing_molecular_graphics 'CrystalStructure 4.0'
_computing_publication_material 'CrystalStructure 4.0 (Rigaku, 2010)'
_computing_structure_refinement 'SHELXL97 (Sheldrick, 2008)'
_computing_structure_solution 'SIR92 (Altomare, et al., 1994)'
_diffrn_ambient_temperature 153
_diffrn_detector_area_resol_mean 7.314
_diffrn_measured_fraction_theta_full 0.978
_diffrn_measured_fraction_theta_max 0.978
_diffrn_measurement_device_type 'Rigaku Mercury70'
_diffrn_measurement_method \w
_diffrn_radiation_type 'Mo K\a'
_diffrn_radiation_wavelength 0.71070
_diffrn_reflns_av_R_equivalents 0.0188
_diffrn_reflns_limit_h_max 15
_diffrn_reflns_limit_h_min -15
_diffrn_reflns_limit_k_max 16
_diffrn_reflns_limit_k_min -16
_diffrn_reflns_limit_l_max 21
_diffrn_reflns_limit_l_min -21
_diffrn_reflns_number 20959
_diffrn_reflns_theta_full 27.48
_diffrn_reflns_theta_max 27.48
_diffrn_standards_number 0
_exptl_absorpt_coefficient_mu 0.704
_exptl_absorpt_correction_T_max 0.959
_exptl_absorpt_correction_T_min 0.822
_exptl_absorpt_correction_type numerical
_exptl_absorpt_process_details 'NUMABS (Rigaku, 1999)'
_exptl_crystal_colour colorless
_exptl_crystal_density_diffrn 1.581
_exptl_crystal_density_method 'not measured'
_exptl_crystal_description unknown
_exptl_crystal_F_000 1036.00
_exptl_crystal_size_max 0.400
_exptl_crystal_size_mid 0.100
_exptl_crystal_size_min 0.060
_refine_diff_density_max 1.370
_refine_diff_density_min -0.950
_refine_ls_extinction_method none
_refine_ls_goodness_of_fit_ref 1.059
_refine_ls_hydrogen_treatment constr
_refine_ls_number_parameters 595
_refine_ls_number_reflns 9565
_refine_ls_number_restraints 0
_refine_ls_R_factor_gt 0.0391
_refine_ls_shift/su_max 0.001
_refine_ls_structure_factor_coef Fsqd
_refine_ls_weighting_details 'w = 1/[\s^2^(Fo^2^)+(0.0504P)^2^+3.0695P] where P=(Fo^2^+2Fc^2^)/3'
_refine_ls_weighting_scheme calc
_refine_ls_wR_factor_ref 0.1029
_reflns_number_gt 8858
_reflns_number_total 9565
_reflns_threshold_expression F^2^>2.0\s(F^2^)
_cod_data_source_file c4dt02177k2.cif
_cod_data_source_block TQPHEN-Cd(ClO4)2-131116
_cod_depositor_comments 'Adding full bibliography for 7032560--7032561.cif.'
_cod_original_cell_volume 2134.6(19)
_cod_database_code 7032560

loop_
_symmetry_equiv_pos_site_id
_symmetry_equiv_pos_as_xyz
1 +X,+Y,+Z
2 -X,-Y,-Z

loop_
_atom_site_label
_atom_site_type_symbol
_atom_site_fract_x
_atom_site_fract_y
_atom_site_fract_z
_atom_site_U_iso_or_equiv
_atom_site_adp_type
_atom_site_occupancy
_atom_site_symmetry_multiplicity
_atom_site_calc_flag
_atom_site_refinement_flags
Cd1 Cd 0.498090(14) 0.492904(14) 0.247373(10) 0.01913(6) Uani 1.0 2 d .
Cl1 Cl 0.86369(6) 0.32299(6) 0.06617(4) 0.03100(14) Uani 1.0 2 d .
Cl2 Cl 0.77128(9) 0.11273(7) 0.45880(6) 0.0490(2) Uani 1.0 2 d .
O1 O 0.8480(3) 0.3258(3) -0.02054(15) 0.0492(6) Uani 1.0 2 d .
O2 O 0.7467(3) 0.3001(3) 0.09572(16) 0.0498(6) Uani 1.0 2 d .
O3 O 0.9041(3) 0.2281(3) 0.07262(16) 0.0481(6) Uani 1.0 2 d .
O4 O 0.9554(3) 0.4334(3) 0.1167(3) 0.0744(10) Uani 1.0 2 d .
O5 O 0.8419(3) 0.2344(3) 0.4983(2) 0.0723(10) Uani 1.0 2 d .
O6 O 0.6564(5) 0.1077(5) 0.4199(5) 0.176(3) Uani 1.0 2 d .
O7 O 0.8196(7) 0.0760(4) 0.3896(4) 0.171(3) Uani 1.0 2 d .
O8 O 0.7471(10) 0.0351(5) 0.5048(4) 0.216(4) Uani 1.0 2 d .
O9 O 0.7409(4) 0.0202(3) 0.1004(3) 0.0639(10) Uani 0.7500 2 d .
O10 O 0.8527(11) 0.0131(11) 0.2397(9) 0.070(4) Uani 0.2500 2 d .
N1 N 0.31754(17) 0.52294(17) 0.20175(12) 0.0187(4) Uani 1.0 2 d .
N2 N 0.53164(18) 0.69193(18) 0.32177(13) 0.0212(4) Uani 1.0 2 d .
N3 N 0.34136(18) 0.30890(17) 0.19002(13) 0.0205(4) Uani 1.0 2 d .
N4 N 0.53583(18) 0.55814(18) 0.11609(13) 0.0208(4) Uani 1.0 2 d .
N5 N 0.70263(18) 0.59042(18) 0.30265(13) 0.0214(4) Uani 1.0 2 d .
N6 N 0.43068(19) 0.47953(19) 0.39024(13) 0.0231(4) Uani 1.0 2 d .
C1 C 0.3244(3) 0.6418(2) 0.24093(15) 0.0202(5) Uani 1.0 2 d .
C2 C 0.4322(3) 0.7264(2) 0.29436(16) 0.0224(5) Uani 1.0 2 d .
C3 C 0.4420(3) 0.8435(3) 0.32481(19) 0.0342(6) Uani 1.0 2 d .
C4 C 0.3452(3) 0.8752(3) 0.3018(3) 0.0401(7) Uani 1.0 2 d .
C5 C 0.2376(3) 0.7912(3) 0.25011(19) 0.0339(6) Uani 1.0 2 d .
C6 C 0.2263(3) 0.6745(3) 0.21943(17) 0.0261(5) Uani 1.0 2 d .
C7 C 0.2122(2) 0.4244(3) 0.21963(16) 0.0230(5) Uani 1.0 2 d .
C8 C 0.2287(3) 0.3072(3) 0.19559(16) 0.0221(5) Uani 1.0 2 d .
C9 C 0.1213(3) 0.1994(3) 0.17958(19) 0.0295(6) Uani 1.0 2 d .
C10 C 0.1332(3) 0.0926(3) 0.15640(19) 0.0335(6) Uani 1.0 2 d .
C11 C 0.2702(3) -0.0158(3) 0.1162(2) 0.0373(7) Uani 1.0 2 d .
C12 C 0.3865(3) -0.0113(3) 0.1059(2) 0.0398(7) Uani 1.0 2 d .
C13 C 0.4895(3) 0.0996(3) 0.12302(19) 0.0338(6) Uani 1.0 2 d .
C14 C 0.4743(3) 0.2046(3) 0.15083(16) 0.0255(5) Uani 1.0 2 d .
C15 C 0.3555(3) 0.2030(2) 0.16341(15) 0.0222(5) Uani 1.0 2 d .
C16 C 0.2512(3) 0.0909(3) 0.14563(17) 0.0279(6) Uani 1.0 2 d .
C17 C 0.3149(2) 0.5091(2) 0.10914(14) 0.0204(5) Uani 1.0 2 d .
C18 C 0.4412(2) 0.5855(2) 0.09268(14) 0.0202(5) Uani 1.0 2 d .
C19 C 0.4552(3) 0.6815(3) 0.05552(16) 0.0246(5) Uani 1.0 2 d .
C20 C 0.5718(3) 0.7513(3) 0.04357(16) 0.0271(5) Uani 1.0 2 d .
C21 C 0.7949(3) 0.7843(3) 0.04711(18) 0.0321(6) Uani 1.0 2 d .
C22 C 0.8881(3) 0.7467(3) 0.06173(19) 0.0350(7) Uani 1.0 2 d .
C23 C 0.8655(3) 0.6453(3) 0.09385(18) 0.0330(6) Uani 1.0 2 d .
C24 C 0.7501(3) 0.5836(3) 0.11257(16) 0.0269(5) Uani 1.0 2 d .
C25 C 0.6518(3) 0.6209(3) 0.09799(15) 0.0212(5) Uani 1.0 2 d .
C26 C 0.6738(3) 0.7212(3) 0.06329(16) 0.0246(5) Uani 1.0 2 d .
C27 C 0.6553(3) 0.7667(2) 0.30591(17) 0.0243(5) Uani 1.0 2 d .
C28 C 0.7473(3) 0.7076(3) 0.31390(16) 0.0229(5) Uani 1.0 2 d .
C29 C 0.8763(3) 0.7804(3) 0.33491(17) 0.0284(6) Uani 1.0 2 d .
C30 C 0.9586(3) 0.7276(3) 0.34384(17) 0.0303(6) Uani 1.0 2 d .
C31 C 0.9928(3) 0.5424(3) 0.34799(18) 0.0329(6) Uani 1.0 2 d .
C32 C 0.9429(3) 0.4224(3) 0.34205(18) 0.0337(6) Uani 1.0 2 d .
C33 C 0.8124(3) 0.3563(3) 0.32341(17) 0.0299(6) Uani 1.0 2 d .
C34 C 0.7343(3) 0.4123(3) 0.30997(16) 0.0253(5) Uani 1.0 2 d .
C35 C 0.7834(3) 0.5355(3) 0.31484(15) 0.0225(5) Uani 1.0 2 d .
C36 C 0.9145(3) 0.6030(3) 0.33482(16) 0.0260(5) Uani 1.0 2 d .
C37 C 0.5357(3) 0.6933(3) 0.41314(15) 0.0244(5) Uani 1.0 2 d .
C38 C 0.4292(3) 0.5857(3) 0.42474(15) 0.0232(5) Uani 1.0 2 d .
C39 C 0.3343(3) 0.5996(3) 0.46958(16) 0.0267(5) Uani 1.0 2 d .
C40 C 0.2389(3) 0.4994(3) 0.47731(16) 0.0282(6) Uani 1.0 2 d .
C41 C 0.1462(3) 0.2780(3) 0.45427(18) 0.0329(6) Uani 1.0 2 d .
C42 C 0.1557(3) 0.1710(3) 0.4260(2) 0.0375(7) Uani 1.0 2 d .
C43 C 0.2580(3) 0.1656(3) 0.38725(18) 0.0346(6) Uani 1.0 2 d .
C44 C 0.3480(3) 0.2668(3) 0.37539(17) 0.0278(6) Uani 1.0 2 d .
C45 C 0.3406(3) 0.3792(3) 0.40354(15) 0.0219(5) Uani 1.0 2 d .
C46 C 0.2398(3) 0.3852(3) 0.44548(16) 0.0256(5) Uani 1.0 2 d .
C47 C 0.7645(5) 0.0336(4) 0.1912(3) 0.0581(10) Uani 1.0 2 d .
H3 H 0.5152 0.9015 0.3614 0.0411 Uiso 1.0 2 calc R
H4 H 0.3529 0.9554 0.3218 0.0481 Uiso 1.0 2 calc R
H5 H 0.1709 0.8132 0.2354 0.0407 Uiso 1.0 2 calc R
H6 H 0.1520 0.6168 0.1838 0.0313 Uiso 1.0 2 calc R
H7A H 0.1334 0.4161 0.1873 0.0276 Uiso 1.0 2 calc R
H7B H 0.2066 0.4436 0.2807 0.0276 Uiso 1.0 2 calc R
H9 H 0.0417 0.2012 0.1849 0.0355 Uiso 1.0 2 calc R
H10 H 0.0622 0.0196 0.1475 0.0402 Uiso 1.0 2 calc R
H11 H 0.2013 -0.0911 0.1037 0.0447 Uiso 1.0 2 calc R
H12 H 0.3982 -0.0835 0.0870 0.0477 Uiso 1.0 2 calc R
H13 H 0.5699 0.1015 0.1153 0.0405 Uiso 1.0 2 calc R
H14 H 0.5442 0.2789 0.1617 0.0306 Uiso 1.0 2 calc R
H17A H 0.2507 0.5337 0.0862 0.0244 Uiso 1.0 2 calc R
H17B H 0.2932 0.4241 0.0804 0.0244 Uiso 1.0 2 calc R
H19 H 0.3849 0.6974 0.0391 0.0295 Uiso 1.0 2 calc R
H20 H 0.5841 0.8195 0.0222 0.0325 Uiso 1.0 2 calc R
H21 H 0.8113 0.8532 0.0259 0.0386 Uiso 1.0 2 calc R
H22 H 0.9689 0.7892 0.0502 0.0420 Uiso 1.0 2 calc R
H23 H 0.9310 0.6191 0.1027 0.0396 Uiso 1.0 2 calc R
H24 H 0.7363 0.5163 0.1352 0.0323 Uiso 1.0 2 calc R
H27A H 0.6874 0.8459 0.3471 0.0291 Uiso 1.0 2 calc R
H27B H 0.6475 0.7792 0.2483 0.0291 Uiso 1.0 2 calc R
H29 H 0.9055 0.8646 0.3427 0.0341 Uiso 1.0 2 calc R
H30 H 1.0457 0.7750 0.3562 0.0363 Uiso 1.0 2 calc R
H31 H 1.0807 0.5856 0.3610 0.0394 Uiso 1.0 2 calc R
H32 H 0.9965 0.3828 0.3505 0.0404 Uiso 1.0 2 calc R
H33 H 0.7787 0.2730 0.3202 0.0359 Uiso 1.0 2 calc R
H34 H 0.6466 0.3676 0.2973 0.0304 Uiso 1.0 2 calc R
H37A H 0.5298 0.7674 0.4451 0.0293 Uiso 1.0 2 calc R
H37B H 0.6160 0.6926 0.4357 0.0293 Uiso 1.0 2 calc R
H39 H 0.3370 0.6770 0.4938 0.0320 Uiso 1.0 2 calc R
H40 H 0.1717 0.5066 0.5042 0.0339 Uiso 1.0 2 calc R
H41 H 0.0765 0.2808 0.4799 0.0394 Uiso 1.0 2 calc R
H42 H 0.0930 0.0997 0.4326 0.0450 Uiso 1.0 2 calc R
H43 H 0.2646 0.0907 0.3691 0.0415 Uiso 1.0 2 calc R
H44 H 0.4156 0.2616 0.3482 0.0333 Uiso 1.0 2 calc R

loop_
_atom_site_aniso_label
_atom_site_aniso_U_11
_atom_site_aniso_U_22
_atom_site_aniso_U_33
_atom_site_aniso_U_12
_atom_site_aniso_U_13
_atom_site_aniso_U_23
Cd1 0.01632(9) 0.01898(10) 0.02162(11) 0.00730(7) 0.00019(7) 0.00451(7)
Cl1 0.0236(3) 0.0389(4) 0.0319(4) 0.0132(3) 0.0002(3) 0.0116(3)
Cl2 0.0536(5) 0.0340(4) 0.0464(5) 0.0073(4) 0.0043(4) 0.0030(4)
O1 0.0484(14) 0.0771(18) 0.0380(13) 0.0332(13) 0.0119(11) 0.0299(13)
O2 0.0412(13) 0.0718(17) 0.0554(15) 0.0342(13) 0.0230(11) 0.0283(13)
O3 0.0482(13) 0.0612(16) 0.0563(15) 0.0374(12) 0.0136(11) 0.0282(13)
O4 0.0546(17) 0.0483(16) 0.093(3) 0.0043(13) -0.0386(16) 0.0088(16)
O5 0.0722(19) 0.0477(16) 0.082(3) 0.0319(15) -0.0297(16) -0.0173(15)
O6 0.083(3) 0.074(3) 0.299(8) -0.006(3) -0.092(4) 0.004(4)
O7 0.238(7) 0.072(3) 0.154(5) 0.018(4) 0.121(5) -0.020(3)
O8 0.468(13) 0.114(5) 0.128(5) 0.143(7) 0.106(7) 0.089(4)
O9 0.087(3) 0.0383(19) 0.065(3) 0.0214(19) 0.020(2) 0.0145(17)
O10 0.062(7) 0.069(8) 0.109(10) 0.039(7) 0.052(7) 0.048(8)
N1 0.0181(9) 0.0184(9) 0.0198(10) 0.0078(8) 0.0031(7) 0.0042(8)
N2 0.0215(10) 0.0205(10) 0.0204(10) 0.0080(8) 0.0001(8) 0.0042(8)
N3 0.0176(9) 0.0179(10) 0.0234(10) 0.0047(8) 0.0005(8) 0.0047(8)
N4 0.0205(10) 0.0223(10) 0.0193(10) 0.0094(8) 0.0033(8) 0.0030(8)
N5 0.0187(9) 0.0226(10) 0.0205(10) 0.0063(8) 0.0004(8) 0.0050(8)
N6 0.0237(10) 0.0255(11) 0.0218(11) 0.0116(9) 0.0026(8) 0.0064(9)
C1 0.0226(11) 0.0214(11) 0.0187(11) 0.0105(9) 0.0041(9) 0.0057(9)
C2 0.0255(12) 0.0208(12) 0.0233(12) 0.0120(10) 0.0029(9) 0.0055(10)
C3 0.0372(15) 0.0232(13) 0.0392(16) 0.0138(12) -0.0006(12) 0.0002(12)
C4 0.0470(17) 0.0276(14) 0.0523(19) 0.0249(14) 0.0046(14) 0.0060(13)
C5 0.0365(15) 0.0346(15) 0.0419(16) 0.0245(13) 0.0091(12) 0.0126(13)
C6 0.0247(12) 0.0312(13) 0.0283(13) 0.0161(11) 0.0048(10) 0.0103(11)
C7 0.0181(11) 0.0248(12) 0.0283(13) 0.0090(9) 0.0050(9) 0.0100(10)
C8 0.0188(11) 0.0220(12) 0.0232(12) 0.0051(9) -0.0002(9) 0.0077(10)
C9 0.0173(11) 0.0276(13) 0.0398(16) 0.0042(10) 0.0008(10) 0.0104(12)
C10 0.0249(13) 0.0244(13) 0.0436(17) 0.0012(10) -0.0019(11) 0.0114(12)
C11 0.0407(16) 0.0185(13) 0.0481(18) 0.0075(12) 0.0015(13) 0.0087(12)
C12 0.0493(18) 0.0252(14) 0.0476(18) 0.0204(13) 0.0046(14) 0.0054(13)
C13 0.0363(15) 0.0332(15) 0.0369(16) 0.0198(12) 0.0053(12) 0.0081(12)
C14 0.0255(12) 0.0250(12) 0.0260(13) 0.0105(10) 0.0016(10) 0.0061(10)
C15 0.0245(12) 0.0205(12) 0.0219(12) 0.0089(10) 0.0004(9) 0.0069(9)
C16 0.0272(13) 0.0207(12) 0.0323(14) 0.0059(10) -0.0001(10) 0.0078(11)
C17 0.0200(11) 0.0234(12) 0.0174(11) 0.0095(9) 0.0006(9) 0.0037(9)
C18 0.0221(11) 0.0213(11) 0.0161(11) 0.0097(9) 0.0006(9) 0.0015(9)
C19 0.0270(12) 0.0235(12) 0.0239(12) 0.0116(10) 0.0004(10) 0.0056(10)
C20 0.0349(14) 0.0231(12) 0.0245(13) 0.0118(11) 0.0059(10) 0.0072(10)
C21 0.0329(14) 0.0268(13) 0.0296(14) 0.0053(11) 0.0101(11) 0.0029(11)
C22 0.0241(13) 0.0348(15) 0.0345(16) 0.0041(11) 0.0084(11) -0.0020(12)
C23 0.0229(12) 0.0399(16) 0.0307(15) 0.0130(12) 0.0015(11) -0.0025(12)
C24 0.0235(12) 0.0347(14) 0.0226(13) 0.0135(11) 0.0036(10) 0.0037(11)
C25 0.0209(11) 0.0245(12) 0.0163(11) 0.0092(10) 0.0027(9) 0.0010(9)
C26 0.0263(12) 0.0229(12) 0.0201(12) 0.0075(10) 0.0048(10) 0.0003(10)
C27 0.0224(12) 0.0165(11) 0.0304(13) 0.0044(9) 0.0007(10) 0.0059(10)
C28 0.0206(11) 0.0245(12) 0.0211(12) 0.0064(10) 0.0008(9) 0.0065(10)
C29 0.0205(12) 0.0260(13) 0.0302(14) 0.0013(10) -0.0001(10) 0.0056(11)
C30 0.0187(11) 0.0383(15) 0.0274(14) 0.0044(11) 0.0004(10) 0.0091(11)
C31 0.0220(12) 0.0488(17) 0.0298(14) 0.0172(12) 0.0016(10) 0.0091(13)
C32 0.0335(14) 0.0475(17) 0.0297(14) 0.0279(13) 0.0025(11) 0.0082(13)
C33 0.0349(14) 0.0324(14) 0.0271(14) 0.0203(12) 0.0028(11) 0.0047(11)
C34 0.0245(12) 0.0286(13) 0.0222(12) 0.0114(10) 0.0008(10) 0.0041(10)
C35 0.0205(11) 0.0283(13) 0.0191(12) 0.0105(10) 0.0025(9) 0.0058(10)
C36 0.0189(11) 0.0372(14) 0.0211(12) 0.0104(10) 0.0019(9) 0.0073(11)
C37 0.0260(12) 0.0249(12) 0.0187(12) 0.0090(10) -0.0015(9) 0.0015(10)
C38 0.0260(12) 0.0278(13) 0.0173(11) 0.0133(10) 0.0001(9) 0.0050(10)
C39 0.0306(13) 0.0317(14) 0.0211(12) 0.0176(11) 0.0033(10) 0.0042(10)
C40 0.0275(13) 0.0396(15) 0.0213(13) 0.0182(12) 0.0052(10) 0.0059(11)
C41 0.0307(14) 0.0420(16) 0.0263(14) 0.0125(12) 0.0088(11) 0.0118(12)
C42 0.0368(15) 0.0338(15) 0.0377(16) 0.0062(12) 0.0073(13) 0.0147(13)
C43 0.0455(16) 0.0296(14) 0.0314(15) 0.0165(13) 0.0068(12) 0.0104(12)
C44 0.0330(13) 0.0313(14) 0.0251(13) 0.0168(11) 0.0073(11) 0.0112(11)
C45 0.0237(12) 0.0283(13) 0.0154(11) 0.0114(10) 0.0015(9) 0.0072(10)
C46 0.0252(12) 0.0331(14) 0.0198(12) 0.0127(11) 0.0026(9) 0.0080(10)
C47 0.073(3) 0.042(2) 0.061(3) 0.0234(19) 0.018(2) 0.0143(18)

loop_
_atom_type_symbol
_atom_type_description
_atom_type_scat_dispersion_real
_atom_type_scat_dispersion_imag
_atom_type_scat_source
C C 0.0033 0.0016
;
International Tables for Crystallography
(1992, Vol. C, Tables 4.2.6.8 and 6.1.1.4)
;
H H 0.0000 0.0000
;
International Tables for Crystallography
(1992, Vol. C, Table 6.1.1.4)
;
Cd Cd -0.8075 1.2024
;
International Tables for Crystallography
(1992, Vol. C, Tables 4.2.6.8 and 6.1.1.4)
;
Cl Cl 0.1484 0.1585
;
International Tables for Crystallography
(1992, Vol. C, Tables 4.2.6.8 and 6.1.1.4)
;
N N 0.0061 0.0033
;
International Tables for Crystallography
(1992, Vol. C, Tables 4.2.6.8 and 6.1.1.4)
;
O O 0.0106 0.0060
;
International Tables for Crystallography
(1992, Vol. C, Tables 4.2.6.8 and 6.1.1.4)
;

loop_
_geom_angle_atom_site_label_1
_geom_angle_atom_site_label_2
_geom_angle_atom_site_label_3
_geom_angle
_geom_angle_publ_flag
N1 Cd1 N2 73.98(7) yes
N1 Cd1 N3 72.22(9) yes
N1 Cd1 N4 74.57(8) yes
N1 Cd1 N5 142.96(8) yes
N1 Cd1 N6 90.68(8) yes
N2 Cd1 N3 141.21(9) yes
N2 Cd1 N4 90.33(8) yes
N2 Cd1 N5 72.09(8) yes
N2 Cd1 N6 73.58(8) yes
N3 Cd1 N4 98.47(8) yes
N3 Cd1 N5 144.61(9) yes
N3 Cd1 N6 88.29(7) yes
N4 Cd1 N5 91.13(8) yes
N4 Cd1 N6 160.82(9) yes
N5 Cd1 N6 93.65(8) yes
O1 Cl1 O2 108.90(17) yes
O1 Cl1 O3 108.85(18) yes
O1 Cl1 O4 110.96(19) yes
O2 Cl1 O3 109.54(18) yes
O2 Cl1 O4 109.89(18) yes
O3 Cl1 O4 108.67(19) yes
O5 Cl2 O6 105.5(3) yes
O5 Cl2 O7 110.6(3) yes
O5 Cl2 O8 118.9(3) yes
O6 Cl2 O7 101.3(5) yes
O6 Cl2 O8 108.5(6) yes
O7 Cl2 O8 110.3(5) yes
Cd1 N1 C1 112.73(13) yes
Cd1 N1 C7 104.85(18) yes
Cd1 N1 C17 104.26(16) yes
C1 N1 C7 114.3(2) yes
C1 N1 C17 109.1(2) yes
C7 N1 C17 111.12(16) yes
Cd1 N2 C2 111.96(13) yes
Cd1 N2 C27 104.26(16) yes
Cd1 N2 C37 106.55(17) yes
C2 N2 C27 113.7(3) yes
C2 N2 C37 109.7(3) yes
C27 N2 C37 110.38(18) yes
Cd1 N3 C8 113.58(17) yes
Cd1 N3 C15 126.17(17) yes
C8 N3 C15 119.51(19) yes
Cd1 N4 C18 106.97(16) yes
Cd1 N4 C25 124.84(17) yes
C18 N4 C25 118.6(3) yes
Cd1 N5 C28 115.15(19) yes
Cd1 N5 C35 124.79(15) yes
C28 N5 C35 119.6(2) yes
Cd1 N6 C38 105.64(18) yes
Cd1 N6 C45 123.34(15) yes
C38 N6 C45 118.4(3) yes
N1 C1 C2 120.3(3) yes
N1 C1 C6 119.80(19) yes
C2 C1 C6 119.7(3) yes
N2 C2 C1 120.4(3) yes
N2 C2 C3 120.0(2) yes
C1 C2 C3 119.6(3) yes
C2 C3 C4 120.2(3) yes
C3 C4 C5 120.4(3) yes
C4 C5 C6 120.2(4) yes
C1 C6 C5 120.0(3) yes
N1 C7 C8 111.1(3) yes
N3 C8 C7 119.45(19) yes
N3 C8 C9 122.4(3) yes
C7 C8 C9 118.1(3) yes
C8 C9 C10 119.3(3) yes
C9 C10 C16 119.9(3) yes
C12 C11 C16 120.5(3) yes
C11 C12 C13 120.6(4) yes
C12 C13 C14 120.4(4) yes
C13 C14 C15 120.4(3) yes
N3 C15 C14 119.8(2) yes
N3 C15 C16 121.1(3) yes
C14 C15 C16 119.1(3) yes
C10 C16 C11 123.4(3) yes
C10 C16 C15 117.7(3) yes
C11 C16 C15 118.9(3) yes
N1 C17 C18 109.49(16) yes
N4 C18 C17 116.4(3) yes
N4 C18 C19 123.2(3) yes
C17 C18 C19 120.4(3) yes
C18 C19 C20 119.0(3) yes
C19 C20 C26 119.5(3) yes
C22 C21 C26 120.4(3) yes
C21 C22 C23 120.5(3) yes
C22 C23 C24 120.9(4) yes
C23 C24 C25 119.7(3) yes
N4 C25 C24 119.5(3) yes
N4 C25 C26 121.1(3) yes
C24 C25 C26 119.3(3) yes
C20 C26 C21 122.6(3) yes
C20 C26 C25 118.2(3) yes
C21 C26 C25 119.2(3) yes
N2 C27 C28 110.9(3) yes
N5 C28 C27 118.4(2) yes
N5 C28 C29 122.6(3) yes
C27 C28 C29 119.0(3) yes
C28 C29 C30 119.0(3) yes
C29 C30 C36 120.2(3) yes
C32 C31 C36 120.5(3) yes
C31 C32 C33 120.8(4) yes
C32 C33 C34 120.0(3) yes
C33 C34 C35 120.3(3) yes
N5 C35 C34 119.2(3) yes
N5 C35 C36 120.7(3) yes
C34 C35 C36 120.1(3) yes
C30 C36 C31 123.8(3) yes
C30 C36 C35 117.9(3) yes
C31 C36 C35 118.3(3) yes
N2 C37 C38 110.22(17) yes
N6 C38 C37 116.1(3) yes
N6 C38 C39 123.2(3) yes
C37 C38 C39 120.8(3) yes
C38 C39 C40 118.6(3) yes
C39 C40 C46 120.2(3) yes
C42 C41 C46 120.3(3) yes
C41 C42 C43 120.4(3) yes
C42 C43 C44 120.8(4) yes
C43 C44 C45 120.2(3) yes
N6 C45 C44 119.4(3) yes
N6 C45 C46 121.6(3) yes
C44 C45 C46 119.0(3) yes
C40 C46 C41 123.1(3) yes
C40 C46 C45 117.7(3) yes
C41 C46 C45 119.3(3) yes
O9 C47 O10 130.6(8) yes
C2 C3 H3 119.917 no
C4 C3 H3 119.925 no
C3 C4 H4 119.823 no
C5 C4 H4 119.817 no
C4 C5 H5 119.902 no
C6 C5 H5 119.898 no
C1 C6 H6 120.000 no
C5 C6 H6 119.997 no
N1 C7 H7A 109.427 no
N1 C7 H7B 109.417 no
C8 C7 H7A 109.418 no
C8 C7 H7B 109.412 no
H7A C7 H7B 108.023 no
C8 C9 H9 120.342 no
C10 C9 H9 120.346 no
C9 C10 H10 120.067 no
C16 C10 H10 120.061 no
C12 C11 H11 119.735 no
C16 C11 H11 119.736 no
C11 C12 H12 119.706 no
C13 C12 H12 119.715 no
C12 C13 H13 119.787 no
C14 C13 H13 119.793 no
C13 C14 H14 119.795 no
C15 C14 H14 119.798 no
N1 C17 H17A 109.779 no
N1 C17 H17B 109.771 no
C18 C17 H17A 109.783 no
C18 C17 H17B 109.776 no
H17A C17 H17B 108.229 no
C18 C19 H19 120.497 no
C20 C19 H19 120.504 no
C19 C20 H20 120.229 no
C26 C20 H20 120.245 no
C22 C21 H21 119.821 no
C26 C21 H21 119.820 no
C21 C22 H22 119.755 no
C23 C22 H22 119.770 no
C22 C23 H23 119.564 no
C24 C23 H23 119.563 no
C23 C24 H24 120.151 no
C25 C24 H24 120.158 no
N2 C27 H27A 109.454 no
N2 C27 H27B 109.456 no
C28 C27 H27A 109.445 no
C28 C27 H27B 109.448 no
H27A C27 H27B 108.050 no
C28 C29 H29 120.516 no
C30 C29 H29 120.531 no
C29 C30 H30 119.891 no
C36 C30 H30 119.894 no
C32 C31 H31 119.759 no
C36 C31 H31 119.768 no
C31 C32 H32 119.585 no
C33 C32 H32 119.588 no
C32 C33 H33 119.994 no
C34 C33 H33 119.992 no
C33 C34 H34 119.869 no
C35 C34 H34 119.861 no
N2 C37 H37A 109.614 no
N2 C37 H37B 109.607 no
C38 C37 H37A 109.614 no
C38 C37 H37B 109.611 no
H37A C37 H37B 108.140 no
C38 C39 H39 120.698 no
C40 C39 H39 120.704 no
C39 C40 H40 119.905 no
C46 C40 H40 119.908 no
C42 C41 H41 119.875 no
C46 C41 H41 119.868 no
C41 C42 H42 119.792 no
C43 C42 H42 119.791 no
C42 C43 H43 119.589 no
C44 C43 H43 119.572 no
C43 C44 H44 119.920 no
C45 C44 H44 119.916 no

loop_
_geom_bond_atom_site_label_1
_geom_bond_atom_site_label_2
_geom_bond_distance
_geom_bond_publ_flag
Cd1 N1 2.377(3) yes
Cd1 N2 2.393(3) yes
Cd1 N3 2.2863(18) yes
Cd1 N4 2.461(3) yes
Cd1 N5 2.259(2) yes
Cd1 N6 2.536(3) yes
Cl1 O1 1.427(3) yes
Cl1 O2 1.430(3) yes
Cl1 O3 1.446(4) yes
Cl1 O4 1.424(3) yes
Cl2 O5 1.408(3) yes
Cl2 O6 1.421(6) yes
Cl2 O7 1.369(7) yes
Cl2 O8 1.308(7) yes
O9 C47 1.456(7) yes
O10 C47 1.388(17) yes
N1 C1 1.454(4) yes
N1 C7 1.477(3) yes
N1 C17 1.486(4) yes
N2 C2 1.456(4) yes
N2 C27 1.476(3) yes
N2 C37 1.489(4) yes
N3 C8 1.321(4) yes
N3 C15 1.374(4) yes
N4 C18 1.329(4) yes
N4 C25 1.379(3) yes
N5 C28 1.320(4) yes
N5 C35 1.384(4) yes
N6 C38 1.331(4) yes
N6 C45 1.372(4) yes
C1 C2 1.393(3) yes
C1 C6 1.400(5) yes
C2 C3 1.397(5) yes
C3 C4 1.385(6) yes
C4 C5 1.378(4) yes
C5 C6 1.386(5) yes
C7 C8 1.517(5) yes
C8 C9 1.414(4) yes
C9 C10 1.366(5) yes
C10 C16 1.412(5) yes
C11 C12 1.365(6) yes
C11 C16 1.418(5) yes
C12 C13 1.410(4) yes
C13 C14 1.373(5) yes
C14 C15 1.413(4) yes
C15 C16 1.426(3) yes
C17 C18 1.508(4) yes
C18 C19 1.412(4) yes
C19 C20 1.371(4) yes
C20 C26 1.414(5) yes
C21 C22 1.362(6) yes
C21 C26 1.415(4) yes
C22 C23 1.409(5) yes
C23 C24 1.375(4) yes
C24 C25 1.414(5) yes
C25 C26 1.422(5) yes
C27 C28 1.525(5) yes
C28 C29 1.414(4) yes
C29 C30 1.368(5) yes
C30 C36 1.411(5) yes
C31 C32 1.365(5) yes
C31 C36 1.419(6) yes
C32 C33 1.413(4) yes
C33 C34 1.372(5) yes
C34 C35 1.404(4) yes
C35 C36 1.422(4) yes
C37 C38 1.509(4) yes
C38 C39 1.415(5) yes
C39 C40 1.365(4) yes
C40 C46 1.412(5) yes
C41 C42 1.365(5) yes
C41 C46 1.419(4) yes
C42 C43 1.410(5) yes
C43 C44 1.369(4) yes
C44 C45 1.416(5) yes
C45 C46 1.422(4) yes
C3 H3 0.950 no
C4 H4 0.950 no
C5 H5 0.950 no
C6 H6 0.950 no
C7 H7A 0.990 no
C7 H7B 0.990 no
C9 H9 0.950 no
C10 H10 0.950 no
C11 H11 0.950 no
C12 H12 0.950 no
C13 H13 0.950 no
C14 H14 0.950 no
C17 H17A 0.990 no
C17 H17B 0.990 no
C19 H19 0.950 no
C20 H20 0.950 no
C21 H21 0.950 no
C22 H22 0.950 no
C23 H23 0.950 no
C24 H24 0.950 no
C27 H27A 0.990 no
C27 H27B 0.990 no
C29 H29 0.950 no
C30 H30 0.950 no
C31 H31 0.950 no
C32 H32 0.950 no
C33 H33 0.950 no
C34 H34 0.950 no
C37 H37A 0.990 no
C37 H37B 0.990 no
C39 H39 0.950 no
C40 H40 0.950 no
C41 H41 0.950 no
C42 H42 0.950 no
C43 H43 0.950 no
C44 H44 0.950 no

loop_
_geom_contact_atom_site_label_1
_geom_contact_atom_site_label_2
_geom_contact_distance
_geom_contact_publ_flag
_geom_contact_site_symmetry_2
Cd1 C14 3.504(4) no .
Cd1 C34 3.435(4) no .
N1 C19 3.513(4) no .
N2 C39 3.528(4) no .
N3 C10 2.792(3) no .
N3 C17 3.153(4) no .
N3 C44 3.184(4) no .
N3 C45 3.422(4) no .
N4 C20 2.805(4) no .
N4 C27 3.418(4) no .
N5 C24 3.186(4) no .
N5 C25 3.484(4) no .
N5 C30 2.788(4) no .
N5 C37 3.179(4) no .
N6 C7 3.423(4) no .
N6 C8 3.560(3) no .
N6 C40 2.798(4) no .
C1 C4 2.780(5) no .
C1 C18 2.950(4) no .
C1 C19 3.534(4) no .
C1 C27 3.579(4) no .
C1 C37 3.403(4) no .
C1 C38 3.471(5) no .
C2 C5 2.784(5) no .
C2 C7 3.562(4) no .
C2 C17 3.411(4) no .
C2 C18 3.428(4) no .
C2 C38 3.023(5) no .
C3 C6 2.776(4) no .
C3 C27 3.001(5) no .
C3 C37 3.036(5) no .
C6 C7 3.056(5) no .
C6 C17 2.979(5) no .
C7 C45 3.513(5) no .
C8 C16 2.762(5) no .
C8 C17 3.019(4) no .
C8 C44 3.382(5) no .
C8 C45 3.367(4) no .
C9 C15 2.757(5) no .
C11 C14 2.800(4) no .
C12 C15 2.802(5) no .
C13 C16 2.803(5) no .
C15 C44 3.408(4) no .
C18 C26 2.754(4) no .
C19 C25 2.763(5) no .
C21 C24 2.806(5) no .
C22 C25 2.799(4) no .
C23 C26 2.792(5) no .
C24 C28 3.342(4) no .
C24 C35 3.505(5) no .
C25 C27 3.496(4) no .
C25 C28 3.445(4) no .
C28 C36 2.762(5) no .
C28 C37 3.024(4) no .
C29 C35 2.765(5) no .
C31 C34 2.799(4) no .
C32 C35 2.787(6) no .
C33 C36 2.809(5) no .
C38 C46 2.754(4) no .
C39 C45 2.760(5) no .
C41 C44 2.803(5) no .
C42 C45 2.804(4) no .
C43 C46 2.793(5) no .
O1 C6 3.309(5) no 2_665
O1 C11 3.529(5) no 2_655
O1 C19 3.520(5) no 2_665
O1 C22 3.593(5) no 2_765
O1 C23 3.555(5) no 2_765
O2 O9 3.475(6) no .
O2 C13 3.246(4) no .
O2 C14 3.225(4) no .
O2 C19 3.406(5) no 2_665
O2 C24 3.467(5) no .
O2 C34 3.527(4) no .
O3 O9 2.734(5) no .
O3 C9 3.159(5) no 1_655
O3 C11 3.522(4) no 2_655
O3 C22 3.361(5) no 2_765
O3 C47 3.426(6) no .
O4 C6 3.459(4) no 1_655
O4 C7 3.394(5) no 1_655
O4 C23 3.259(6) no .
O4 C24 3.557(6) no .
O5 C30 3.191(5) no 2_766
O5 C31 3.193(4) no 2_766
O5 C33 3.560(5) no .
O5 C36 3.465(4) no 2_766
O5 C39 3.416(6) no 2_666
O5 C41 3.545(5) no 1_655
O6 C3 3.273(5) no 1_545
O7 O10 2.518(16) no .
O7 C27 3.510(5) no 1_545
O7 C47 3.159(8) no .
O8 C4 3.509(9) no 2_666
O8 C42 3.514(10) no 2_656
O8 C43 3.331(9) no 2_656
O9 O2 3.475(6) no .
O9 O3 2.734(5) no .
O9 C11 3.526(6) no 2_655
O9 C12 3.558(6) no 2_655
O9 C13 3.453(7) no .
O9 C20 3.081(5) no 1_545
O9 C21 3.190(6) no 1_545
O9 C26 3.413(5) no 1_545
O10 O7 2.518(16) no .
O10 C9 3.487(13) no 1_655
O10 C10 3.516(14) no 1_655
O10 C27 3.516(14) no 1_545
N4 C18 3.588(4) no 2_665
C3 O6 3.273(5) no 1_565
C4 O8 3.509(9) no 2_666
C5 C11 3.512(6) no 1_565
C5 C30 3.592(5) no 1_455
C6 O1 3.309(5) no 2_665
C6 O4 3.459(4) no 1_455
C7 O4 3.394(5) no 1_455
C9 O3 3.159(5) no 1_455
C9 O10 3.487(13) no 1_455
C10 O10 3.516(14) no 1_455
C11 O1 3.529(5) no 2_655
C11 O3 3.522(4) no 2_655
C11 O9 3.526(6) no 2_655
C11 C5 3.512(6) no 1_545
C12 O9 3.558(6) no 2_655
C13 O2 3.246(4) no .
C13 O9 3.453(7) no .
C14 O2 3.225(4) no .
C14 C20 3.379(5) no 2_665
C17 C23 3.541(4) no 2_665
C17 C24 3.506(4) no 2_665
C17 C25 3.552(4) no 2_665
C18 N4 3.588(4) no 2_665
C18 C25 3.410(4) no 2_665
C19 O1 3.520(5) no 2_665
C19 O2 3.406(5) no 2_665
C20 O9 3.081(5) no 1_565
C20 C14 3.379(5) no 2_665
C21 O9 3.190(6) no 1_565
C22 O1 3.593(5) no 2_765
C22 O3 3.361(5) no 2_765
C23 O1 3.555(5) no 2_765
C23 O4 3.259(6) no .
C23 C17 3.541(4) no 2_665
C24 O2 3.467(5) no .
C24 O4 3.557(6) no .
C24 C17 3.506(4) no 2_665
C25 C17 3.552(4) no 2_665
C25 C18 3.410(4) no 2_665
C26 O9 3.413(5) no 1_565
C27 O7 3.510(5) no 1_565
C27 O10 3.516(14) no 1_565
C30 O5 3.191(5) no 2_766
C30 C5 3.592(5) no 1_655
C31 O5 3.193(4) no 2_766
C33 O5 3.560(5) no .
C33 C40 3.585(5) no 2_666
C34 O2 3.527(4) no .
C34 C40 3.379(4) no 2_666
C35 C40 3.532(5) no 2_666
C36 O5 3.465(4) no 2_766
C37 C43 3.599(4) no 2_666
C37 C44 3.494(4) no 2_666
C38 C45 3.594(4) no 2_666
C39 O5 3.416(6) no 2_666
C40 C33 3.585(5) no 2_666
C40 C34 3.379(4) no 2_666
C40 C35 3.532(5) no 2_666
C41 O5 3.545(5) no 1_455
C42 O8 3.514(10) no 2_656
C43 O8 3.331(9) no 2_656
C43 C37 3.599(4) no 2_666
C44 C37 3.494(4) no 2_666
C45 C38 3.594(4) no 2_666
C47 O3 3.426(6) no .
C47 O7 3.159(8) no .
Cd1 H7B 3.3382 no .
Cd1 H14 2.9946 no .
Cd1 H17B 3.2479 no .
Cd1 H24 3.3978 no .
Cd1 H27B 3.3291 no .
Cd1 H34 2.9109 no .
Cd1 H37B 3.3536 no .
Cd1 H44 3.4739 no .
N1 H6 2.6369 no .
N2 H3 2.6355 no .
N3 H7A 3.1833 no .
N3 H7B 2.9586 no .
N3 H9 3.2425 no .
N3 H14 2.5935 no .
N3 H17B 2.6698 no .
N3 H44 2.9172 no .
N4 H17A 3.2285 no .
N4 H17B 2.6504 no .
N4 H19 3.2554 no .
N4 H24 2.5988 no .
N4 H27B 2.9003 no .
N5 H24 2.8072 no .
N5 H27A 3.1860 no .
N5 H27B 2.9409 no .
N5 H29 3.2439 no .
N5 H34 2.5808 no .
N5 H37B 2.7372 no .
N6 H7B 2.9051 no .
N6 H34 3.5919 no .
N6 H37A 3.2261 no .
N6 H37B 2.6380 no .
N6 H39 3.2616 no .
N6 H44 2.5910 no .
C1 H3 3.2684 no .
C1 H5 3.2709 no .
C1 H7A 2.7717 no .
C1 H7B 2.5810 no .
C1 H17A 2.5256 no .
C1 H17B 3.2468 no .
C1 H19 3.5773 no .
C1 H27B 3.5024 no .
C2 H4 3.2678 no .
C2 H6 3.2729 no .
C2 H7B 3.4743 no .
C2 H27A 2.7708 no .
C2 H27B 2.5644 no .
C2 H37A 2.5106 no .
C2 H37B 3.2481 no .
C3 H5 3.2539 no .
C3 H27A 2.8580 no .
C3 H27B 3.0686 no .
C3 H37A 2.6554 no .
C4 H6 3.2528 no .
C5 H3 3.2529 no .
C6 H4 3.2529 no .
C6 H7A 2.9008 no .
C6 H7B 3.1702 no .
C6 H17A 2.6019 no .
C6 H19 3.5976 no .
C7 H6 2.8905 no .
C7 H9 2.6603 no .
C7 H17A 2.7802 no .
C7 H17B 2.5267 no .
C8 H10 3.2629 no .
C8 H17A 3.5827 no .
C8 H17B 2.6000 no .
C8 H44 3.4804 no .
C9 H7A 2.6225 no .
C9 H7B 2.8965 no .
C9 H17B 3.5563 no .
C10 H11 2.6892 no .
C11 H10 2.6930 no .
C11 H13 3.2619 no .
C12 H14 3.2729 no .
C13 H11 3.2680 no .
C14 H12 3.2671 no .
C14 H34 2.8615 no .
C14 H44 3.3340 no .
C15 H10 3.2939 no .
C15 H11 3.3090 no .
C15 H13 3.2754 no .
C15 H17B 3.5874 no .
C15 H34 3.5365 no .
C15 H44 2.9285 no .
C16 H9 3.2673 no .
C16 H12 3.2747 no .
C16 H14 3.3074 no .
C16 H44 3.5139 no .
C17 H6 2.9096 no .
C17 H7A 2.5780 no .
C17 H7B 3.2887 no .
C17 H19 2.7014 no .
C18 H20 3.2622 no .
C18 H27B 3.2231 no .
C19 H17A 2.5755 no .
C19 H17B 3.1847 no .
C19 H27B 3.4472 no .
C20 H21 2.6754 no .
C20 H27B 3.3179 no .
C21 H20 2.6816 no .
C21 H23 3.2561 no .
C22 H24 3.2796 no .
C23 H21 3.2645 no .
C24 H22 3.2722 no .
C24 H27B 3.5485 no .
C25 H20 3.2979 no .
C25 H21 3.3055 no .
C25 H23 3.2704 no .
C25 H27B 2.8297 no .
C26 H19 3.2707 no .
C26 H22 3.2686 no .
C26 H24 3.3085 no .
C26 H27B 3.0275 no .
C27 H3 2.8189 no .
C27 H29 2.6849 no .
C27 H37A 2.7935 no .
C27 H37B 2.4912 no .
C28 H24 3.3253 no .
C28 H30 3.2592 no .
C28 H37B 2.5937 no .
C29 H27A 2.6330 no .
C29 H27B 2.9368 no .
C29 H37B 3.4859 no .
C30 H31 2.6977 no .
C31 H30 2.6974 no .
C31 H33 3.2672 no .
C32 H34 3.2719 no .
C33 H31 3.2729 no .
C34 H14 2.9020 no .
C34 H24 3.3733 no .
C34 H32 3.2639 no .
C35 H24 2.8962 no .
C35 H30 3.2902 no .
C35 H31 3.3001 no .
C35 H33 3.2663 no .
C36 H24 3.4787 no .
C36 H29 3.2720 no .
C36 H32 3.2736 no .
C36 H34 3.3055 no .
C37 H3 2.9728 no .
C37 H27A 2.5559 no .
C37 H27B 3.2813 no .
C37 H39 2.7146 no .
C38 H7B 3.0756 no .
C38 H40 3.2552 no .
C39 H7B 3.2033 no .
C39 H37A 2.5823 no .
C39 H37B 3.1915 no .
C40 H7B 3.1118 no .
C40 H41 2.6873 no .
C41 H40 2.6854 no .
C41 H43 3.2580 no .
C42 H44 3.2738 no .
C43 H41 3.2664 no .
C44 H42 3.2670 no .
C45 H7B 2.8843 no .
C45 H40 3.2895 no .
C45 H41 3.3096 no .
C45 H43 3.2720 no .
C46 H7B 2.9723 no .
C46 H39 3.2719 no .
C46 H42 3.2732 no .
C46 H44 3.3050 no .
H3 H4 2.3318 no .
H3 H27A 2.3723 no .
H3 H27B 3.0177 no .
H3 H37A 2.4133 no .
H4 H5 2.3241 no .
H5 H6 2.3349 no .
H6 H7A 2.4383 no .
H6 H7B 3.1419 no .
H6 H17A 2.3254 no .
H7A H9 2.4722 no .
H7A H17A 2.5664 no .
H7A H17B 2.6368 no .
H7B H9 2.9255 no .
H7B H17A 3.5947 no .
H7B H17B 3.4832 no .
H9 H10 2.3225 no .
H10 H11 2.5454 no .
H11 H12 2.3074 no .
H12 H13 2.3530 no .
H13 H14 2.3172 no .
H14 H24 3.1123 no .
H14 H34 2.2822 no .
H14 H44 3.5046 no .
H17A H19 2.3771 no .
H17B H19 3.3932 no .
H19 H20 2.3322 no .
H20 H21 2.5274 no .
H21 H22 2.3063 no .
H22 H23 2.3499 no .
H23 H24 2.3207 no .
H24 H34 3.5407 no .
H27A H29 2.4823 no .
H27A H37A 2.5773 no .
H27A H37B 2.5638 no .
H27B H29 2.9860 no .
H27B H37A 3.5966 no .
H27B H37B 3.4542 no .
H29 H30 2.3238 no .
H30 H31 2.5540 no .
H31 H32 2.3053 no .
H32 H33 2.3573 no .
H33 H34 2.3198 no .
H34 H44 2.8014 no .
H37A H39 2.3916 no .
H37B H39 3.4105 no .
H39 H40 2.3249 no .
H40 H41 2.5370 no .
H41 H42 2.3100 no .
H42 H43 2.3507 no .
H43 H44 2.3120 no .
Cl1 H7A 3.2704 no 1_655
Cl1 H11 3.3710 no 2_655
Cl1 H19 3.1741 no 2_665
Cl1 H22 3.2945 no 2_765
Cl1 H23 3.3790 no .
Cl1 H24 3.3246 no .
Cl2 H3 3.1873 no 1_545
Cl2 H27A 3.1820 no 1_545
Cl2 H30 3.2901 no 2_766
Cl2 H33 3.3028 no .
Cl2 H39 3.2891 no 2_666
Cl2 H41 3.3491 no 1_655
O1 H5 3.5325 no 2_665
O1 H6 2.9060 no 2_665
O1 H11 2.7743 no 2_655
O1 H12 3.2101 no 2_655
O1 H17A 2.7691 no 2_665
O1 H19 2.6210 no 2_665
O1 H22 3.0019 no 2_765
O1 H23 3.5159 no .
O1 H23 2.9164 no 2_765
O2 H12 3.4089 no 2_655
O2 H13 2.6639 no .
O2 H14 2.6184 no .
O2 H19 2.6149 no 2_665
O2 H24 2.6837 no .
O3 H7A 2.9998 no 1_655
O3 H9 2.5157 no 1_655
O3 H11 2.9401 no 2_655
O3 H22 2.6000 no 2_765
O4 H6 2.5310 no 1_655
O4 H7A 2.4150 no 1_655
O4 H17A 3.3213 no 1_655
O4 H23 2.4867 no .
O4 H24 3.1100 no .
O5 H30 2.6860 no 2_766
O5 H31 2.6806 no 2_766
O5 H32 3.5349 no .
O5 H33 3.1341 no .
O5 H39 2.7049 no 2_666
O5 H40 3.2946 no 2_666
O5 H41 2.6393 no 1_655
O6 H3 2.4145 no 1_545
O6 H4 3.4225 no 1_545
O6 H27A 3.3891 no 1_545
O6 H33 2.9096 no .
O6 H39 2.7269 no 2_666
O7 H3 3.3478 no 1_545
O7 H27A 2.6071 no 1_545
O7 H29 3.1241 no 1_545
O7 H33 3.0801 no .
O7 H41 3.1352 no 1_655
O7 H42 3.1186 no 1_655
O8 H3 3.1267 no 1_545
O8 H4 3.1382 no 2_666
O8 H27A 2.9471 no 1_545
O8 H30 3.0613 no 2_766
O8 H37A 3.2415 no 1_545
O8 H42 3.1856 no 2_656
O8 H43 2.8195 no 2_656
O9 H9 3.3915 no 1_655
O9 H13 2.5608 no .
O9 H20 2.4847 no 1_545
O9 H21 2.6162 no 1_545
O10 H9 2.9088 no 1_655
O10 H10 2.9495 no 1_655
O10 H21 3.5461 no 1_545
O10 H27A 3.1857 no 1_545
O10 H27B 3.0447 no 1_545
O10 H29 2.9408 no 1_545
C1 H31 3.5120 no 1_455
C4 H30 3.5005 no 1_455
C4 H43 3.1765 no 1_565
C5 H11 3.1398 no 1_565
C5 H30 2.9039 no 1_455
C5 H31 3.4779 no 1_455
C6 H23 3.5836 no 1_455
C6 H30 3.5335 no 1_455
C6 H31 3.1138 no 1_455
C7 H31 3.5499 no 1_455
C7 H32 3.3851 no 1_455
C9 H21 3.4912 no 2_665
C10 H21 3.2488 no 2_665
C10 H22 3.5171 no 1_445
C11 H4 3.5629 no 1_545
C11 H5 3.1425 no 1_545
C11 H22 3.3904 no 1_445
C12 H19 3.5543 no 1_545
C12 H20 3.4323 no 2_665
C13 H20 2.9608 no 2_665
C14 H20 2.7930 no 2_665
C15 H20 3.1447 no 2_665
C15 H21 3.3392 no 2_665
C16 H20 3.5915 no 2_665
C16 H21 3.1327 no 2_665
C19 H12 3.1848 no 1_565
C19 H24 3.5425 no 2_665
C20 H12 3.4007 no 1_565
C20 H14 3.4252 no 2_665
C20 H17B 3.5409 no 2_665
C21 H10 3.3950 no 1_665
C21 H17B 2.7563 no 2_665
C22 H10 3.1813 no 1_665
C22 H11 3.3979 no 1_665
C22 H17A 3.5203 no 2_665
C22 H17B 2.8859 no 2_665
C23 H17A 3.1545 no 2_665
C23 H17B 3.0617 no 2_665
C24 H17A 3.2740 no 2_665
C24 H17B 3.1383 no 2_665
C24 H19 3.5515 no 2_665
C25 H17B 3.0146 no 2_665
C26 H17B 2.7958 no 2_665
C29 H41 3.3331 no 2_666
C30 H5 3.1420 no 1_655
C30 H41 2.9587 no 2_666
C31 H6 3.4607 no 1_655
C31 H7A 3.5893 no 1_655
C31 H7B 3.3297 no 1_655
C31 H40 3.3986 no 1_655
C31 H40 3.2105 no 2_666
C31 H41 3.5349 no 2_666
C32 H7A 3.4934 no 1_655
C32 H7B 3.2451 no 1_655
C32 H40 3.3295 no 1_655
C32 H40 3.0544 no 2_666
C33 H39 3.5866 no 2_666
C33 H40 2.9312 no 2_666
C34 H40 2.9852 no 2_666
C35 H40 3.1551 no 2_666
C35 H41 3.5283 no 2_666
C36 H40 3.2636 no 2_666
C36 H41 3.0512 no 2_666
C39 H31 3.2803 no 1_455
C40 H31 3.1698 no 1_455
C40 H32 3.0543 no 1_455
C41 H32 3.1413 no 1_455
C41 H37B 3.0660 no 2_666
C42 H37B 3.0540 no 2_666
C43 H4 3.2224 no 1_545
C43 H37A 3.3099 no 2_666
C43 H37B 3.0044 no 2_666
C44 H37A 3.3541 no 2_666
C44 H37B 2.9997 no 2_666
C45 H37B 3.0181 no 2_666
C46 H32 3.1360 no 1_455
C46 H37B 3.0192 no 2_666
C47 H9 3.1583 no 1_655
C47 H13 2.9882 no .
C47 H20 3.3379 no 1_545
C47 H21 3.3531 no 1_545
C47 H27B 3.3086 no 1_545
C47 H33 3.2127 no .
H3 Cl2 3.1873 no 1_565
H3 O6 2.4145 no 1_565
H3 O7 3.3478 no 1_565
H3 O8 3.1267 no 1_565
H4 O6 3.4225 no 1_565
H4 O8 3.1382 no 2_666
H4 C11 3.5629 no 1_565
H4 C43 3.2224 no 1_565
H4 H43 2.3173 no 1_565
H4 H44 3.5259 no 1_565
H5 O1 3.5325 no 2_665
H5 C11 3.1425 no 1_565
H5 C30 3.1420 no 1_455
H5 H11 2.6560 no 1_565
H5 H23 3.2191 no 1_455
H5 H30 2.5575 no 1_455
H5 H43 3.4081 no 1_565
H6 O1 2.9060 no 2_665
H6 O4 2.5310 no 1_455
H6 C31 3.4607 no 1_455
H6 H23 2.8387 no 1_455
H6 H31 3.1321 no 1_455
H7A Cl1 3.2704 no 1_455
H7A O3 2.9998 no 1_455
H7A O4 2.4150 no 1_455
H7A C31 3.5893 no 1_455
H7A C32 3.4934 no 1_455
H7A H31 3.4088 no 1_455
H7A H32 3.2279 no 1_455
H7B C31 3.3297 no 1_455
H7B C32 3.2451 no 1_455
H7B H31 2.8740 no 1_455
H7B H32 2.6990 no 1_455
H9 O3 2.5157 no 1_455
H9 O9 3.3915 no 1_455
H9 O10 2.9088 no 1_455
H9 C47 3.1583 no 1_455
H9 H32 3.3568 no 1_455
H10 O10 2.9495 no 1_455
H10 C21 3.3950 no 1_445
H10 C22 3.1813 no 1_445
H10 H21 3.1341 no 1_445
H10 H22 2.7342 no 1_445
H11 Cl1 3.3710 no 2_655
H11 O1 2.7743 no 2_655
H11 O3 2.9401 no 2_655
H11 C5 3.1398 no 1_545
H11 C22 3.3979 no 1_445
H11 H5 2.6560 no 1_545
H11 H22 2.5484 no 1_445
H12 O1 3.2101 no 2_655
H12 O2 3.4089 no 2_655
H12 C19 3.1848 no 1_545
H12 C20 3.4007 no 1_545
H12 H13 3.3263 no 2_655
H12 H19 2.6177 no 1_545
H12 H20 3.0089 no 1_545
H13 O2 2.6639 no .
H13 O9 2.5608 no .
H13 C47 2.9882 no .
H13 H12 3.3263 no 2_655
H13 H20 3.5924 no 1_545
H13 H20 3.3105 no 2_665
H14 O2 2.6184 no .
H14 C20 3.4252 no 2_665
H14 H19 3.4868 no 2_665
H14 H20 3.0467 no 2_665
H17A O1 2.7691 no 2_665
H17A O4 3.3213 no 1_455
H17A C22 3.5203 no 2_665
H17A C23 3.1545 no 2_665
H17A C24 3.2740 no 2_665
H17A H23 3.3656 no 2_665
H17A H24 3.5695 no 2_665
H17B C20 3.5409 no 2_665
H17B C21 2.7563 no 2_665
H17B C22 2.8859 no 2_665
H17B C23 3.0617 no 2_665
H17B C24 3.1383 no 2_665
H17B C25 3.0146 no 2_665
H17B C26 2.7958 no 2_665
H17B H21 3.2389 no 2_665
H17B H22 3.4187 no 2_665
H19 Cl1 3.1741 no 2_665
H19 O1 2.6210 no 2_665
H19 O2 2.6149 no 2_665
H19 C12 3.5543 no 1_565
H19 C24 3.5515 no 2_665
H19 H12 2.6177 no 1_565
H19 H14 3.4868 no 2_665
H19 H24 3.2693 no 2_665
H20 O9 2.4847 no 1_565
H20 C12 3.4323 no 2_665
H20 C13 2.9608 no 2_665
H20 C14 2.7930 no 2_665
H20 C15 3.1447 no 2_665
H20 C16 3.5915 no 2_665
H20 C47 3.3379 no 1_565
H20 H12 3.0089 no 1_565
H20 H13 3.5924 no 1_565
H20 H13 3.3105 no 2_665
H20 H14 3.0467 no 2_665
H21 O9 2.6162 no 1_565
H21 O10 3.5461 no 1_565
H21 C9 3.4912 no 2_665
H21 C10 3.2488 no 2_665
H21 C15 3.3392 no 2_665
H21 C16 3.1327 no 2_665
H21 C47 3.3531 no 1_565
H21 H10 3.1341 no 1_665
H21 H17B 3.2389 no 2_665
H22 Cl1 3.2945 no 2_765
H22 O1 3.0019 no 2_765
H22 O3 2.6000 no 2_765
H22 C10 3.5171 no 1_665
H22 C11 3.3904 no 1_665
H22 H10 2.7342 no 1_665
H22 H11 2.5484 no 1_665
H22 H17B 3.4187 no 2_665
H23 Cl1 3.3790 no .
H23 O1 3.5159 no .
H23 O1 2.9164 no 2_765
H23 O4 2.4867 no .
H23 C6 3.5836 no 1_655
H23 H5 3.2191 no 1_655
H23 H6 2.8387 no 1_655
H23 H17A 3.3656 no 2_665
H24 Cl1 3.3246 no .
H24 O2 2.6837 no .
H24 O4 3.1100 no .
H24 C19 3.5425 no 2_665
H24 H17A 3.5695 no 2_665
H24 H19 3.2693 no 2_665
H27A Cl2 3.1820 no 1_565
H27A O6 3.3891 no 1_565
H27A O7 2.6071 no 1_565
H27A O8 2.9471 no 1_565
H27A O10 3.1857 no 1_565
H27B O10 3.0447 no 1_565
H27B C47 3.3086 no 1_565
H29 O7 3.1241 no 1_565
H29 O10 2.9408 no 1_565
H29 H42 2.9191 no 1_665
H30 Cl2 3.2901 no 2_766
H30 O5 2.6860 no 2_766
H30 O8 3.0613 no 2_766
H30 C4 3.5005 no 1_655
H30 C5 2.9039 no 1_655
H30 C6 3.5335 no 1_655
H30 H5 2.5575 no 1_655
H30 H41 3.2075 no 2_666
H31 O5 2.6806 no 2_766
H31 C1 3.5120 no 1_655
H31 C5 3.4779 no 1_655
H31 C6 3.1138 no 1_655
H31 C7 3.5499 no 1_655
H31 C39 3.2803 no 1_655
H31 C40 3.1698 no 1_655
H31 H6 3.1321 no 1_655
H31 H7A 3.4088 no 1_655
H31 H7B 2.8740 no 1_655
H31 H39 3.2473 no 1_655
H31 H40 2.9980 no 1_655
H32 O5 3.5349 no .
H32 C7 3.3851 no 1_655
H32 C40 3.0543 no 1_655
H32 C41 3.1413 no 1_655
H32 C46 3.1360 no 1_655
H32 H7A 3.2279 no 1_655
H32 H7B 2.6990 no 1_655
H32 H9 3.3568 no 1_655
H32 H40 2.8677 no 1_655
H32 H40 3.5660 no 2_666
H32 H41 2.9502 no 1_655
H33 Cl2 3.3028 no .
H33 O5 3.1341 no .
H33 O6 2.9096 no .
H33 O7 3.0801 no .
H33 C47 3.2127 no .
H33 H39 3.4478 no 2_666
H33 H40 3.3797 no 2_666
H34 H39 3.5786 no 2_666
H34 H40 3.4606 no 2_666
H37A O8 3.2415 no 1_565
H37A C43 3.3099 no 2_666
H37A C44 3.3541 no 2_666
H37A H43 3.4270 no 2_666
H37A H44 3.5155 no 2_666
H37B C41 3.0660 no 2_666
H37B C42 3.0540 no 2_666
H37B C43 3.0044 no 2_666
H37B C44 2.9997 no 2_666
H37B C45 3.0181 no 2_666
H37B C46 3.0192 no 2_666
H37B H43 3.5239 no 2_666
H37B H44 3.5300 no 2_666
H39 Cl2 3.2891 no 2_666
H39 O5 2.7049 no 2_666
H39 O6 2.7269 no 2_666
H39 C33 3.5866 no 2_666
H39 H31 3.2473 no 1_455
H39 H33 3.4478 no 2_666
H39 H34 3.5786 no 2_666
H39 H44 3.4854 no 2_666
H40 O5 3.2946 no 2_666
H40 C31 3.3986 no 1_455
H40 C31 3.2105 no 2_666
H40 C32 3.3295 no 1_455
H40 C32 3.0544 no 2_666
H40 C33 2.9312 no 2_666
H40 C34 2.9852 no 2_666
H40 C35 3.1551 no 2_666
H40 C36 3.2636 no 2_666
H40 H31 2.9980 no 1_455
H40 H32 2.8677 no 1_455
H40 H32 3.5660 no 2_666
H40 H33 3.3797 no 2_666
H40 H34 3.4606 no 2_666
H41 Cl2 3.3491 no 1_455
H41 O5 2.6393 no 1_455
H41 O7 3.1352 no 1_455
H41 C29 3.3331 no 2_666
H41 C30 2.9587 no 2_666
H41 C31 3.5349 no 2_666
H41 C35 3.5283 no 2_666
H41 C36 3.0512 no 2_666
H41 H30 3.2075 no 2_666
H41 H32 2.9502 no 1_455
H42 O7 3.1186 no 1_455
H42 O8 3.1856 no 2_656
H42 H29 2.9191 no 1_445
H43 O8 2.8195 no 2_656
H43 C4 3.1765 no 1_545
H43 H4 2.3173 no 1_545
H43 H5 3.4081 no 1_545
H43 H37A 3.4270 no 2_666
H43 H37B 3.5239 no 2_666
H44 H4 3.5259 no 1_545
H44 H37A 3.5155 no 2_666
H44 H37B 3.5300 no 2_666
H44 H39 3.4854 no 2_666

loop_
_geom_torsion_atom_site_label_1
_geom_torsion_atom_site_label_2
_geom_torsion_atom_site_label_3
_geom_torsion_atom_site_label_4
_geom_torsion
_geom_torsion_publ_flag
N1 Cd1 N2 C2 -4.94(11) no
N1 Cd1 N2 C27 -128.26(14) no
N1 Cd1 N2 C37 114.97(12) no
N2 Cd1 N1 C1 0.74(11) no
N2 Cd1 N1 C7 -124.16(12) no
N2 Cd1 N1 C17 118.97(11) no
N1 Cd1 N3 C8 -27.54(13) no
N1 Cd1 N3 C15 162.40(18) no
N3 Cd1 N1 C1 161.42(14) no
N3 Cd1 N1 C7 36.52(10) no
N3 Cd1 N1 C17 -80.35(10) no
N1 Cd1 N4 C18 5.14(10) no
N1 Cd1 N4 C25 150.44(17) no
N4 Cd1 N1 C1 -94.16(13) no
N4 Cd1 N1 C7 140.94(11) no
N4 Cd1 N1 C17 24.07(9) no
N1 Cd1 N5 C28 -2.6(3) no
N1 Cd1 N5 C35 -174.39(12) no
N5 Cd1 N1 C1 -23.5(2) no
N5 Cd1 N1 C7 -148.44(11) no
N5 Cd1 N1 C17 94.69(14) no
N1 Cd1 N6 C38 -62.57(12) no
N1 Cd1 N6 C45 78.34(18) no
N6 Cd1 N1 C1 73.43(12) no
N6 Cd1 N1 C7 -51.47(10) no
N6 Cd1 N1 C17 -168.34(10) no
N2 Cd1 N3 C8 3.0(3) no
N2 Cd1 N3 C15 -167.10(13) no
N3 Cd1 N2 C2 -35.1(2) no
N3 Cd1 N2 C27 -158.45(11) no
N3 Cd1 N2 C37 84.78(16) no
N2 Cd1 N4 C18 -68.13(11) no
N2 Cd1 N4 C25 77.18(17) no
N4 Cd1 N2 C2 68.89(13) no
N4 Cd1 N2 C27 -54.43(12) no
N4 Cd1 N2 C37 -171.20(11) no
N2 Cd1 N5 C28 -27.13(13) no
N2 Cd1 N5 C35 161.07(18) no
N5 Cd1 N2 C2 159.97(15) no
N5 Cd1 N2 C27 36.65(12) no
N5 Cd1 N2 C37 -80.12(12) no
N2 Cd1 N6 C38 10.50(11) no
N2 Cd1 N6 C45 151.4(2) no
N6 Cd1 N2 C2 -100.54(13) no
N6 Cd1 N2 C27 136.14(13) no
N6 Cd1 N2 C37 19.37(10) no
N3 Cd1 N4 C18 73.95(12) no
N3 Cd1 N4 C25 -140.74(16) no
N4 Cd1 N3 C8 -98.25(15) no
N4 Cd1 N3 C15 91.69(17) no
N3 Cd1 N5 C28 169.23(11) no
N3 Cd1 N5 C35 -2.6(3) no
N5 Cd1 N3 C8 157.62(12) no
N5 Cd1 N3 C15 -12.4(3) no
N3 Cd1 N6 C38 -134.76(13) no
N3 Cd1 N6 C45 6.16(18) no
N6 Cd1 N3 C8 63.72(15) no
N6 Cd1 N3 C15 -106.34(17) no
N4 Cd1 N5 C28 62.84(15) no
N4 Cd1 N5 C35 -108.95(16) no
N5 Cd1 N4 C18 -140.22(12) no
N5 Cd1 N4 C25 5.08(17) no
N5 Cd1 N6 C38 80.62(13) no
N5 Cd1 N6 C45 -138.47(18) no
N6 Cd1 N5 C28 -98.58(15) no
N6 Cd1 N5 C35 89.63(16) no
Cd1 N1 C1 C2 4.0(3) no
Cd1 N1 C1 C6 178.75(15) no
Cd1 N1 C7 C8 -42.18(18) no
Cd1 N1 C17 C18 -49.8(2) no
C1 N1 C7 C8 -166.10(18) no
C7 N1 C1 C2 123.6(3) no
C7 N1 C1 C6 -61.7(3) no
C1 N1 C17 C18 70.8(3) no
C17 N1 C1 C2 -111.3(3) no
C17 N1 C1 C6 63.4(3) no
C7 N1 C17 C18 -162.3(2) no
C17 N1 C7 C8 69.9(3) no
Cd1 N2 C2 C1 9.3(3) no
Cd1 N2 C2 C3 -173.75(16) no
Cd1 N2 C27 C28 -42.88(19) no
Cd1 N2 C37 C38 -46.3(3) no
C2 N2 C27 C28 -165.07(17) no
C27 N2 C2 C1 127.1(3) no
C27 N2 C2 C3 -55.9(3) no
C2 N2 C37 C38 75.1(3) no
C37 N2 C2 C1 -108.8(3) no
C37 N2 C2 C3 68.2(3) no
C27 N2 C37 C38 -158.9(2) no
C37 N2 C27 C28 71.2(3) no
Cd1 N3 C8 C7 13.0(3) no
Cd1 N3 C8 C9 -167.21(16) no
Cd1 N3 C15 C14 -15.5(4) no
Cd1 N3 C15 C16 166.45(14) no
C8 N3 C15 C14 175.0(3) no
C8 N3 C15 C16 -3.1(4) no
C15 N3 C8 C7 -176.2(2) no
C15 N3 C8 C9 3.6(4) no
Cd1 N4 C18 C17 -35.82(19) no
Cd1 N4 C18 C19 143.16(16) no
Cd1 N4 C25 C24 46.3(3) no
Cd1 N4 C25 C26 -135.02(17) no
C18 N4 C25 C24 -172.05(18) no
C18 N4 C25 C26 6.7(3) no
C25 N4 C18 C17 176.33(17) no
C25 N4 C18 C19 -4.7(3) no
Cd1 N5 C28 C27 11.8(3) no
Cd1 N5 C28 C29 -169.66(16) no
Cd1 N5 C35 C34 -14.0(3) no
Cd1 N5 C35 C36 168.02(14) no
C28 N5 C35 C34 174.5(2) no
C28 N5 C35 C36 -3.4(4) no
C35 N5 C28 C27 -175.9(2) no
C35 N5 C28 C29 2.6(4) no
Cd1 N6 C38 C37 -41.0(3) no
Cd1 N6 C38 C39 138.70(19) no
Cd1 N6 C45 C44 50.5(3) no
Cd1 N6 C45 C46 -129.88(18) no
C38 N6 C45 C44 -173.2(2) no
C38 N6 C45 C46 6.4(4) no
C45 N6 C38 C37 175.9(2) no
C45 N6 C38 C39 -4.5(4) no
N1 C1 C2 N2 -9.3(4) no
N1 C1 C2 C3 173.7(2) no
N1 C1 C6 C5 -173.6(2) no
C2 C1 C6 C5 1.1(4) no
C6 C1 C2 N2 176.0(3) no
C6 C1 C2 C3 -1.0(4) no
N2 C2 C3 C4 -177.1(3) no
C1 C2 C3 C4 -0.1(5) no
C2 C3 C4 C5 1.2(5) no
C3 C4 C5 C6 -1.1(5) no
C4 C5 C6 C1 -0.0(5) no
N1 C7 C8 N3 22.0(4) no
N1 C7 C8 C9 -157.77(19) no
N3 C8 C9 C10 -0.9(5) no
C7 C8 C9 C10 178.9(3) no
C8 C9 C10 C16 -2.4(5) no
C9 C10 C16 C11 -175.6(3) no
C9 C10 C16 C15 2.7(5) no
C12 C11 C16 C10 179.0(3) no
C12 C11 C16 C15 0.6(5) no
C16 C11 C12 C13 -1.0(5) no
C11 C12 C13 C14 0.4(5) no
C12 C13 C14 C15 0.6(5) no
C13 C14 C15 N3 -179.0(3) no
C13 C14 C15 C16 -0.9(4) no
N3 C15 C16 C10 -0.1(4) no
N3 C15 C16 C11 178.4(3) no
C14 C15 C16 C10 -178.1(3) no
C14 C15 C16 C11 0.3(4) no
N1 C17 C18 N4 62.9(3) no
N1 C17 C18 C19 -116.1(3) no
N4 C18 C19 C20 -0.8(4) no
C17 C18 C19 C20 178.18(18) no
C18 C19 C20 C26 4.2(4) no
C19 C20 C26 C21 175.5(2) no
C19 C20 C26 C25 -2.2(4) no
C22 C21 C26 C20 -175.4(3) no
C22 C21 C26 C25 2.4(4) no
C26 C21 C22 C23 -0.6(4) no
C21 C22 C23 C24 -1.2(4) no
C22 C23 C24 C25 1.2(4) no
C23 C24 C25 N4 179.4(2) no
C23 C24 C25 C26 0.6(4) no
N4 C25 C26 C20 -3.3(4) no
N4 C25 C26 C21 178.89(18) no
C24 C25 C26 C20 175.46(19) no
C24 C25 C26 C21 -2.4(4) no
N2 C27 C28 N5 23.8(3) no
N2 C27 C28 C29 -154.73(19) no
N5 C28 C29 C30 0.1(4) no
C27 C28 C29 C30 178.6(3) no
C28 C29 C30 C36 -2.0(4) no
C29 C30 C36 C31 -176.1(3) no
C29 C30 C36 C35 1.1(4) no
C32 C31 C36 C30 176.8(3) no
C32 C31 C36 C35 -0.4(4) no
C36 C31 C32 C33 -0.5(5) no
C31 C32 C33 C34 0.8(5) no
C32 C33 C34 C35 -0.2(4) no
C33 C34 C35 N5 -178.8(3) no
C33 C34 C35 C36 -0.8(4) no
N5 C35 C36 C30 1.6(4) no
N5 C35 C36 C31 179.0(2) no
C34 C35 C36 C30 -176.3(2) no
C34 C35 C36 C31 1.1(4) no
N2 C37 C38 N6 64.1(4) no
N2 C37 C38 C39 -115.6(3) no
N6 C38 C39 C40 -0.6(4) no
C37 C38 C39 C40 179.0(3) no
C38 C39 C40 C46 3.8(4) no
C39 C40 C46 C41 177.5(3) no
C39 C40 C46 C45 -1.9(4) no
C42 C41 C46 C40 -176.5(3) no
C42 C41 C46 C45 2.9(5) no
C46 C41 C42 C43 -0.6(5) no
C41 C42 C43 C44 -1.5(5) no
C42 C43 C44 C45 1.2(5) no
C43 C44 C45 N6 -179.2(3) no
C43 C44 C45 C46 1.2(4) no
N6 C45 C46 C40 -3.3(4) no
N6 C45 C46 C41 177.2(2) no
C44 C45 C46 C40 176.3(3) no
C44 C45 C46 C41 -3.1(4) no
